data_4342904
loop_
_publ_author_name
'Cabeza, Javier A.'
'Fern\'andez-Colinas, Jos\'e M'
'Garc\'ia-\'Alvarez, Pablo'
'P\'erez-Carre\~no, Enrique'
'Polo, Diego'

_publ_section_title
;
 Reactivity Studies on a Binuclear Ruthenium(0) Complex Equipped with a
 Bridging \k(2)N,Ge-Amidinatogermylene Ligand.
;
_journal_issue 10
_journal_name_full 'Inorganic chemistry'
_journal_page_first 4850
_journal_page_last 4861
_journal_paper_doi 10.1021/acs.inorgchem.5b00412
_journal_volume 54
_journal_year 2015
_chemical_formula_moiety 'C30 H46 Ge N4 O6 Ru2 Si2'
_chemical_formula_sum 'C30 H46 Ge N4 O6 Ru2 Si2'
_chemical_formula_weight 889.62
_chemical_name_systematic
;
 ?
;
_space_group_IT_number 2
_space_group_name_Hall '-P 1'
_symmetry_cell_setting triclinic
_symmetry_space_group_name_Hall '-P 1'
_symmetry_space_group_name_H-M 'P -1'
_atom_sites_solution_hydrogens geom
_atom_sites_solution_primary direct
_atom_sites_solution_secondary difmap
_audit_creation_method SHELXL-97
_cell_angle_alpha 104.834(3)
_cell_angle_beta 92.187(3)
_cell_angle_gamma 97.483(3)
_cell_formula_units_Z 2
_cell_length_a 10.3659(4)
_cell_length_b 11.4042(4)
_cell_length_c 16.8517(7)
_cell_measurement_reflns_used 6774
_cell_measurement_temperature 123(2)
_cell_measurement_theta_max 74.2990
_cell_measurement_theta_min 4.0495
_cell_volume 1904.01(13)
_computing_cell_refinement
;
CrysAlisPro, Agilent Technologies,
Version 1.171.35.19 (release 27-10-2011 CrysAlis171 .NET)
(compiled Oct 27 2011,15:02:11)
;
_computing_data_collection
;
CrysAlisPro, Agilent Technologies,
Version 1.171.35.19 (release 27-10-2011 CrysAlis171 .NET)
(compiled Oct 27 2011,15:02:11)
;
_computing_data_reduction
;
CrysAlisPro, Agilent Technologies,
Version 1.171.35.19 (release 27-10-2011 CrysAlis171 .NET)
(compiled Oct 27 2011,15:02:11)
;
_computing_molecular_graphics 'MERCUY CSD 3.1 (Build RC5)'
_computing_publication_material 'SHELXL-97 (Sheldrick, 2008)'
_computing_structure_refinement 'SHELXL-97 (Sheldrick, 2008)'
_computing_structure_solution 'SIR-97 (Giacovazzo, 1999)'
_diffrn_ambient_temperature 123(2)
_diffrn_measured_fraction_theta_full 0.990
_diffrn_measured_fraction_theta_max 0.990
_diffrn_measurement_device_type 'Xcalibur, Onyx, Nova'
_diffrn_radiation_monochromator mirror
_diffrn_radiation_source 'Nova (Cu) X-ray Source'
_diffrn_radiation_type 'Cu K\a'
_diffrn_radiation_wavelength 1.54180
_diffrn_reflns_av_R_equivalents 0.0267
_diffrn_reflns_av_sigmaI/netI 0.0375
_diffrn_reflns_limit_h_max 12
_diffrn_reflns_limit_h_min -12
_diffrn_reflns_limit_k_max 13
_diffrn_reflns_limit_k_min -10
_diffrn_reflns_limit_l_max 20
_diffrn_reflns_limit_l_min -18
_diffrn_reflns_number 13716
_diffrn_reflns_theta_full 67.98
_diffrn_reflns_theta_max 67.98
_diffrn_reflns_theta_min 4.05
_exptl_absorpt_coefficient_mu 8.232
_exptl_absorpt_correction_T_max 1.00000
_exptl_absorpt_correction_T_min 0.70249
_exptl_absorpt_correction_type multi-scan
_exptl_absorpt_process_details
;
CrysAlisPro, Agilent Technologies,
Version 1.171.35.19 (release 27-10-2011 CrysAlis171 .NET)
(compiled Oct 27 2011,15:02:11)
Empirical absorption correction using spherical harmonics,
 implemented in SCALE3 ABSPACK scaling algorithm.
;
_exptl_crystal_colour orange
_exptl_crystal_density_diffrn 1.552
_exptl_crystal_density_method 'not measured'
_exptl_crystal_description fragment
_exptl_crystal_F_000 900
_exptl_crystal_size_max 0.1158
_exptl_crystal_size_mid 0.0803
_exptl_crystal_size_min 0.0218
_refine_diff_density_max 0.770
_refine_diff_density_min -0.518
_refine_diff_density_rms 0.069
_refine_ls_extinction_method none
_refine_ls_goodness_of_fit_ref 1.013
_refine_ls_hydrogen_treatment constr
_refine_ls_matrix_type full
_refine_ls_number_parameters 419
_refine_ls_number_reflns 6880
_refine_ls_number_restraints 0
_refine_ls_restrained_S_all 1.013
_refine_ls_R_factor_all 0.0377
_refine_ls_R_factor_gt 0.0285
_refine_ls_shift/su_max 0.001
_refine_ls_shift/su_mean 0.000
_refine_ls_structure_factor_coef Fsqd
_refine_ls_weighting_details 'calc w=1/[\s^2^(Fo^2^)+(0.0352P)^2^+0.0000P] where P=(Fo^2^+2Fc^2^)/3'
_refine_ls_weighting_scheme calc
_refine_ls_wR_factor_gt 0.0681
_refine_ls_wR_factor_ref 0.0723
_reflns_number_gt 5748
_reflns_number_total 6880
_reflns_threshold_expression >2sigma(I)
_cod_data_source_file ic5b00412_si_002.cif
_cod_data_source_block 3
_cod_depositor_comments
;
The following automatic conversions were performed:

'_symmetry_cell_setting' value 'TRICLINIC' changed to 'triclinic'
according to
/usr/data/users/saulius/crontab/automatic-downloads/rss-feeds/ACS/lib/dictionaries/cif_core.dic
dictionary named 'cif_core.dic' version 2.4.2 from 2011-04-26.

Automatic conversion script
Id: cif_fix_values 3271 2015-04-21 07:52:19Z andrius 

 Adding full bibliography for 4342904--4342908.cif.
;
_cod_original_cell_volume 1904.00(13)
_cod_database_code 4342904

loop_
_symmetry_equiv_pos_as_xyz
'x, y, z'
'-x, -y, -z'

loop_
_atom_site_label
_atom_site_type_symbol
_atom_site_fract_x
_atom_site_fract_y
_atom_site_fract_z
_atom_site_U_iso_or_equiv
_atom_site_adp_type
_atom_site_occupancy
_atom_site_symmetry_multiplicity
_atom_site_calc_flag
_atom_site_refinement_flags
C18 C 0.4810(4) 0.8261(4) 0.6047(3) 0.0585(10) Uani 1 1 d .
H18A H 0.5509 0.8002 0.5697 0.088 Uiso 1 1 calc R
H18B H 0.4137 0.8506 0.5724 0.088 Uiso 1 1 calc R
H18C H 0.4424 0.7579 0.6257 0.088 Uiso 1 1 calc R
C19 C 0.6098(5) 1.0876(4) 0.6463(3) 0.0613(11) Uani 1 1 d .
H19A H 0.6326 1.1639 0.6901 0.092 Uiso 1 1 calc R
H19B H 0.5412 1.0976 0.6080 0.092 Uiso 1 1 calc R
H19C H 0.6871 1.0683 0.6167 0.092 Uiso 1 1 calc R
C17 C 0.4051(5) 1.0020(5) 0.7514(3) 0.0703(13) Uani 1 1 d .
H17A H 0.3700 0.9352 0.7749 0.105 Uiso 1 1 calc R
H17B H 0.3378 1.0167 0.7142 0.105 Uiso 1 1 calc R
H17C H 0.4321 1.0767 0.7959 0.105 Uiso 1 1 calc R
C16 C 0.9083(4) 1.1176(3) 0.7722(2) 0.0554(10) Uani 1 1 d .
H16A H 0.9574 1.0516 0.7468 0.083 Uiso 1 1 calc R
H16B H 0.9661 1.1819 0.8126 0.083 Uiso 1 1 calc R
H16C H 0.8738 1.1521 0.7296 0.083 Uiso 1 1 calc R
C14 C 0.8378(4) 1.0173(3) 0.9180(2) 0.0448(8) Uani 1 1 d .
H14A H 0.7710 1.0189 0.9576 0.067 Uiso 1 1 calc R
H14B H 0.9139 1.0778 0.9431 0.067 Uiso 1 1 calc R
H14C H 0.8640 0.9354 0.9022 0.067 Uiso 1 1 calc R
C15 C 0.6748(5) 1.1835(4) 0.8669(3) 0.0594(11) Uani 1 1 d .
H15A H 0.6376 1.2106 0.8215 0.089 Uiso 1 1 calc R
H15B H 0.7326 1.2521 0.9039 0.089 Uiso 1 1 calc R
H15C H 0.6043 1.1546 0.8975 0.089 Uiso 1 1 calc R
C13 C 0.4517(3) 0.6797(4) 0.7996(3) 0.0534(10) Uani 1 1 d .
H13A H 0.4608 0.7309 0.7609 0.080 Uiso 1 1 calc R
H13B H 0.3634 0.6771 0.8186 0.080 Uiso 1 1 calc R
H13C H 0.4668 0.5965 0.7720 0.080 Uiso 1 1 calc R
C12 C 0.5250(4) 0.8578(4) 0.9236(2) 0.0517(9) Uani 1 1 d .
H12A H 0.5839 0.8840 0.9737 0.078 Uiso 1 1 calc R
H12B H 0.4343 0.8517 0.9385 0.078 Uiso 1 1 calc R
H12C H 0.5399 0.9179 0.8912 0.078 Uiso 1 1 calc R
C11 C 0.5508(3) 0.7336(3) 0.8729(2) 0.0410(8) Uani 1 1 d .
H11 H 0.5413 0.6768 0.9094 0.049 Uiso 1 1 calc R
C4 C 0.7757(3) 0.6855(3) 0.8811(2) 0.0328(7) Uani 1 1 d .
C5 C 0.7430(3) 0.6558(3) 0.9609(2) 0.0351(7) Uani 1 1 d .
C10 C 0.7667(3) 0.7478(3) 1.0334(2) 0.0404(7) Uani 1 1 d .
H10 H 0.8042 0.8279 1.0323 0.048 Uiso 1 1 calc R
C9 C 0.7360(4) 0.7242(4) 1.1076(2) 0.0491(9) Uani 1 1 d .
H9 H 0.7533 0.7876 1.1574 0.059 Uiso 1 1 calc R
C8 C 0.6802(4) 0.6078(4) 1.1090(3) 0.0539(10) Uani 1 1 d .
H8 H 0.6580 0.5915 1.1597 0.065 Uiso 1 1 calc R
C7 C 0.6567(3) 0.5158(4) 1.0372(3) 0.0491(9) Uani 1 1 d .
H7 H 0.6189 0.4359 1.0386 0.059 Uiso 1 1 calc R
C6 C 0.6876(3) 0.5384(3) 0.9627(2) 0.0416(8) Uani 1 1 d .
H6 H 0.6711 0.4745 0.9132 0.050 Uiso 1 1 calc R
C3 C 0.9777(3) 0.6081(3) 0.8954(2) 0.0432(8) Uani 1 1 d .
H3 H 0.9422 0.6104 0.9500 0.052 Uiso 1 1 calc R
C2 C 0.9757(4) 0.4742(3) 0.8506(3) 0.0568(10) Uani 1 1 d .
H2A H 0.8870 0.4303 0.8472 0.085 Uiso 1 1 calc R
H2B H 1.0352 0.4378 0.8807 0.085 Uiso 1 1 calc R
H2C H 1.0036 0.4679 0.7949 0.085 Uiso 1 1 calc R
C1 C 1.1159(4) 0.6765(4) 0.9122(3) 0.0512(9) Uani 1 1 d .
H1A H 1.1563 0.6712 0.8600 0.077 Uiso 1 1 calc R
H1B H 1.1668 0.6399 0.9471 0.077 Uiso 1 1 calc R
H1C H 1.1136 0.7628 0.9403 0.077 Uiso 1 1 calc R
C20 C 0.7602(4) 0.6859(3) 0.5472(2) 0.0429(8) Uani 1 1 d .
C21 C 0.7950(4) 0.7922(3) 0.4276(2) 0.0530(10) Uani 1 1 d .
C22 C 0.7787(5) 0.9257(4) 0.4622(3) 0.0679(13) Uani 1 1 d .
H22A H 0.6904 0.9307 0.4804 0.102 Uiso 1 1 calc R
H22B H 0.7923 0.9694 0.4194 0.102 Uiso 1 1 calc R
H22C H 0.8428 0.9633 0.5090 0.102 Uiso 1 1 calc R
C23 C 0.6924(5) 0.7263(4) 0.3585(3) 0.0679(13) Uani 1 1 d .
H23A H 0.7059 0.6406 0.3383 0.102 Uiso 1 1 calc R
H23B H 0.6996 0.7662 0.3135 0.102 Uiso 1 1 calc R
H23C H 0.6054 0.7295 0.3790 0.102 Uiso 1 1 calc R
C24 C 0.9318(5) 0.7799(5) 0.4018(3) 0.0778(15) Uani 1 1 d .
H24A H 0.9949 0.8187 0.4490 0.117 Uiso 1 1 calc R
H24B H 0.9487 0.8201 0.3576 0.117 Uiso 1 1 calc R
H24C H 0.9406 0.6928 0.3821 0.117 Uiso 1 1 calc R
C204 C 0.7043(4) 0.4952(3) 0.7099(2) 0.0457(9) Uani 1 1 d .
C202 C 0.8279(5) 0.4717(4) 0.5653(3) 0.0568(10) Uani 1 1 d .
C203 C 0.5481(4) 0.5484(3) 0.6000(2) 0.0492(9) Uani 1 1 d .
C103 C 1.0604(3) 0.8678(3) 0.8174(2) 0.0430(8) Uani 1 1 d .
C101 C 0.9955(3) 0.8064(3) 0.6603(2) 0.0444(8) Uani 1 1 d .
C102 C 1.0713(4) 0.6093(4) 0.7020(3) 0.0526(9) Uani 1 1 d .
Ge1 Ge 0.73483(3) 0.77942(3) 0.74515(2) 0.03135(9) Uani 1 1 d .
N1 N 0.8898(3) 0.6682(2) 0.85070(17) 0.0341(6) Uani 1 1 d .
N2 N 0.6861(2) 0.7354(2) 0.84521(16) 0.0329(6) Uani 1 1 d .
N3 N 0.6733(3) 0.9300(2) 0.75518(17) 0.0385(6) Uani 1 1 d .
N4 N 0.7758(3) 0.7327(3) 0.49490(18) 0.0461(7) Uani 1 1 d .
O204 O 0.6799(3) 0.4336(2) 0.75308(17) 0.0598(8) Uani 1 1 d .
O202 O 0.8810(4) 0.3995(3) 0.5245(2) 0.0866(11) Uani 1 1 d .
O203 O 0.4382(3) 0.5185(3) 0.58540(18) 0.0653(8) Uani 1 1 d .
O103 O 1.1287(3) 0.9517(2) 0.85619(18) 0.0590(7) Uani 1 1 d .
O102 O 1.1427(3) 0.5479(3) 0.6712(2) 0.0776(10) Uani 1 1 d .
O101 O 1.0233(3) 0.8586(3) 0.61216(17) 0.0628(8) Uani 1 1 d .
Ru2 Ru 0.73028(3) 0.58963(2) 0.632253(15) 0.03747(8) Uani 1 1 d .
Ru1 Ru 0.95562(2) 0.73194(2) 0.744380(16) 0.03470(7) Uani 1 1 d .
Si2 Si 0.54932(11) 0.95882(10) 0.69298(7) 0.0482(2) Uani 1 1 d .
Si1 Si 0.77049(10) 1.05514(8) 0.82454(6) 0.0432(2) Uani 1 1 d .

loop_
_atom_site_aniso_label
_atom_site_aniso_U_11
_atom_site_aniso_U_22
_atom_site_aniso_U_33
_atom_site_aniso_U_23
_atom_site_aniso_U_13
_atom_site_aniso_U_12
C18 0.053(2) 0.069(3) 0.061(3) 0.032(2) -0.0044(19) 0.010(2)
C19 0.090(3) 0.054(2) 0.053(2) 0.0293(19) 0.015(2) 0.022(2)
C17 0.064(3) 0.095(3) 0.073(3) 0.041(3) 0.021(2) 0.044(3)
C16 0.073(3) 0.0388(19) 0.053(2) 0.0172(17) 0.013(2) -0.0072(18)
C14 0.055(2) 0.0335(17) 0.043(2) 0.0055(14) 0.0082(16) 0.0033(15)
C15 0.088(3) 0.044(2) 0.051(2) 0.0156(18) 0.012(2) 0.023(2)
C13 0.0341(19) 0.075(3) 0.058(2) 0.034(2) 0.0055(17) 0.0006(17)
C12 0.045(2) 0.064(2) 0.058(2) 0.0294(19) 0.0213(18) 0.0201(18)
C11 0.0316(17) 0.052(2) 0.049(2) 0.0304(17) 0.0103(15) 0.0074(14)
C4 0.0352(16) 0.0243(14) 0.0371(17) 0.0084(12) 0.0006(13) -0.0022(12)
C5 0.0303(16) 0.0374(16) 0.0420(18) 0.0180(14) 0.0039(13) 0.0058(13)
C10 0.0413(18) 0.0426(18) 0.0405(19) 0.0145(15) 0.0054(15) 0.0096(14)
C9 0.049(2) 0.062(2) 0.040(2) 0.0174(17) 0.0050(16) 0.0152(18)
C8 0.047(2) 0.077(3) 0.053(2) 0.040(2) 0.0114(18) 0.018(2)
C7 0.0391(19) 0.056(2) 0.064(3) 0.038(2) 0.0027(17) 0.0055(16)
C6 0.0381(18) 0.0417(18) 0.050(2) 0.0222(16) 0.0007(15) 0.0051(14)
C3 0.0415(19) 0.0435(18) 0.048(2) 0.0164(16) -0.0001(15) 0.0114(15)
C2 0.050(2) 0.0376(19) 0.084(3) 0.0175(19) -0.003(2) 0.0106(16)
C1 0.040(2) 0.051(2) 0.060(2) 0.0100(18) -0.0054(17) 0.0104(16)
C20 0.047(2) 0.0420(18) 0.0357(18) 0.0095(15) 0.0021(15) -0.0063(15)
C21 0.075(3) 0.048(2) 0.039(2) 0.0205(16) 0.0126(18) 0.0006(19)
C22 0.103(4) 0.045(2) 0.057(3) 0.0204(19) 0.013(2) -0.002(2)
C23 0.107(4) 0.058(2) 0.041(2) 0.0229(19) -0.005(2) 0.004(2)
C24 0.093(4) 0.081(3) 0.064(3) 0.029(2) 0.032(3) -0.001(3)
C204 0.058(2) 0.0322(17) 0.0398(19) 0.0068(15) -0.0074(16) -0.0092(15)
C202 0.071(3) 0.045(2) 0.048(2) 0.0053(18) 0.003(2) 0.0040(19)
C203 0.059(3) 0.046(2) 0.040(2) 0.0151(16) -0.0030(17) -0.0114(18)
C103 0.0382(18) 0.0418(19) 0.043(2) 0.0039(16) 0.0086(15) -0.0026(16)
C101 0.0398(19) 0.0421(18) 0.045(2) 0.0050(15) 0.0123(15) -0.0071(15)
C102 0.046(2) 0.050(2) 0.057(2) 0.0051(18) 0.0066(18) 0.0031(17)
Ge1 0.03264(19) 0.02864(17) 0.03410(19) 0.01220(14) 0.00504(14) 0.00055(13)
N1 0.0322(14) 0.0291(13) 0.0402(15) 0.0094(11) -0.0013(11) 0.0026(10)
N2 0.0326(14) 0.0346(13) 0.0367(14) 0.0188(11) 0.0071(11) 0.0032(11)
N3 0.0442(16) 0.0351(14) 0.0420(16) 0.0181(12) 0.0115(12) 0.0080(12)
N4 0.0555(19) 0.0446(16) 0.0373(16) 0.0145(13) 0.0057(14) -0.0040(14)
O204 0.089(2) 0.0397(14) 0.0492(16) 0.0215(12) -0.0066(14) -0.0137(13)
O202 0.118(3) 0.064(2) 0.075(2) 0.0016(18) 0.018(2) 0.031(2)
O203 0.0549(18) 0.078(2) 0.0535(17) 0.0176(15) -0.0063(14) -0.0220(15)
O103 0.0543(16) 0.0487(15) 0.0609(18) 0.0017(13) 0.0024(13) -0.0142(13)
O102 0.064(2) 0.077(2) 0.087(2) -0.0009(18) 0.0214(18) 0.0322(17)
O101 0.0673(18) 0.0678(18) 0.0492(16) 0.0213(14) 0.0128(14) -0.0199(14)
Ru2 0.04556(15) 0.03080(13) 0.03350(14) 0.00927(10) -0.00023(10) -0.00444(10)
Ru1 0.03216(13) 0.03166(13) 0.03720(14) 0.00533(10) 0.00650(10) -0.00015(9)
Si2 0.0534(6) 0.0533(6) 0.0486(6) 0.0258(5) 0.0104(5) 0.0189(5)
Si1 0.0588(6) 0.0309(4) 0.0425(5) 0.0133(4) 0.0134(4) 0.0063(4)

loop_
_atom_type_symbol
_atom_type_description
_atom_type_scat_dispersion_real
_atom_type_scat_dispersion_imag
_atom_type_scat_source
C C 0.0181 0.0091 'International Tables Vol C Tables 4.2.6.8 and 6.1.1.4'
H H 0.0000 0.0000 'International Tables Vol C Tables 4.2.6.8 and 6.1.1.4'
Ge Ge -1.0885 0.8855 'International Tables Vol C Tables 4.2.6.8 and 6.1.1.4'
N N 0.0311 0.0180 'International Tables Vol C Tables 4.2.6.8 and 6.1.1.4'
O O 0.0492 0.0322 'International Tables Vol C Tables 4.2.6.8 and 6.1.1.4'
Ru Ru 0.0552 3.2960 'International Tables Vol C Tables 4.2.6.8 and 6.1.1.4'
Si Si 0.2541 0.3302 'International Tables Vol C Tables 4.2.6.8 and 6.1.1.4'

loop_
_geom_angle_atom_site_label_1
_geom_angle_atom_site_label_2
_geom_angle_atom_site_label_3
_geom_angle
N2 C11 C12 113.1(3)
N2 C11 C13 110.2(3)
C12 C11 C13 112.4(3)
N1 C4 N2 122.5(3)
N1 C4 C5 120.7(3)
N2 C4 C5 116.7(3)
C10 C5 C6 119.6(3)
C10 C5 C4 119.0(3)
C6 C5 C4 121.4(3)
C5 C10 C9 120.4(3)
C8 C9 C10 119.7(4)
C7 C8 C9 120.1(4)
C8 C7 C6 120.6(3)
C7 C6 C5 119.5(4)
N1 C3 C2 111.4(3)
N1 C3 C1 112.4(3)
C2 C3 C1 111.5(3)
N4 C20 Ru2 175.2(3)
N4 C21 C24 107.2(4)
N4 C21 C23 107.2(3)
C24 C21 C23 111.9(4)
N4 C21 C22 106.8(3)
C24 C21 C22 111.3(4)
C23 C21 C22 112.1(4)
O204 C204 Ru2 174.7(3)
O202 C202 Ru2 177.4(4)
O203 C203 Ru2 174.5(3)
O103 C103 Ru1 174.5(3)
O101 C101 Ru1 175.8(3)
O102 C102 Ru1 171.3(4)
N3 Ge1 N2 103.60(11)
N3 Ge1 Ru1 130.23(9)
N2 Ge1 Ru1 98.64(8)
N3 Ge1 Ru2 134.92(9)
N2 Ge1 Ru2 109.18(8)
Ru1 Ge1 Ru2 74.295(14)
C4 N1 C3 116.6(3)
C4 N1 Ru1 122.9(2)
C3 N1 Ru1 120.3(2)
C4 N2 C11 120.5(3)
C4 N2 Ge1 115.6(2)
C11 N2 Ge1 122.9(2)
Si2 N3 Si1 118.66(16)
Si2 N3 Ge1 126.55(17)
Si1 N3 Ge1 113.99(16)
C20 N4 C21 179.6(4)
C204 Ru2 C203 88.10(16)
C204 Ru2 C202 92.00(18)
C203 Ru2 C202 110.82(18)
C204 Ru2 C20 178.24(16)
C203 Ru2 C20 92.24(15)
C202 Ru2 C20 86.26(17)
C204 Ru2 Ge1 89.46(10)
C203 Ru2 Ge1 101.41(12)
C202 Ru2 Ge1 147.77(13)
C20 Ru2 Ge1 92.17(10)
C204 Ru2 Ru1 86.35(10)
C203 Ru2 Ru1 152.70(12)
C202 Ru2 Ru1 96.08(13)
C20 Ru2 Ru1 94.13(10)
Ge1 Ru2 Ru1 51.872(11)
C101 Ru1 C103 87.53(15)
C101 Ru1 C102 90.18(17)
C103 Ru1 C102 106.99(16)
C101 Ru1 N1 170.73(13)
C103 Ru1 N1 89.28(13)
C102 Ru1 N1 99.09(14)
C101 Ru1 Ge1 92.69(12)
C103 Ru1 Ge1 106.70(11)
C102 Ru1 Ge1 146.28(11)
N1 Ru1 Ge1 79.89(7)
C101 Ru1 Ru2 85.78(11)
C103 Ru1 Ru2 158.96(12)
C102 Ru1 Ru2 92.97(11)
N1 Ru1 Ru2 94.17(7)
Ge1 Ru1 Ru2 53.832(11)
N3 Si2 C18 114.79(17)
N3 Si2 C17 112.21(18)
C18 Si2 C17 104.7(2)
N3 Si2 C19 110.78(19)
C18 Si2 C19 106.0(2)
C17 Si2 C19 107.9(2)
N3 Si1 C16 110.42(16)
N3 Si1 C14 113.59(15)
C16 Si1 C14 108.91(19)
N3 Si1 C15 111.90(18)
C16 Si1 C15 107.56(19)
C14 Si1 C15 104.13(17)

loop_
_geom_bond_atom_site_label_1
_geom_bond_atom_site_label_2
_geom_bond_distance
C18 Si2 1.870(4)
C19 Si2 1.886(4)
C17 Si2 1.871(4)
C16 Si1 1.865(4)
C14 Si1 1.869(4)
C15 Si1 1.880(4)
C13 C11 1.520(5)
C12 C11 1.518(5)
C11 N2 1.494(4)
C4 N1 1.325(4)
C4 N2 1.349(4)
C4 C5 1.510(4)
C5 C10 1.380(5)
C5 C6 1.394(5)
C10 C9 1.386(5)
C9 C8 1.384(6)
C8 C7 1.373(6)
C7 C6 1.386(5)
C3 N1 1.497(4)
C3 C2 1.517(5)
C3 C1 1.519(5)
C20 N4 1.149(4)
C20 Ru2 2.026(4)
C21 N4 1.469(4)
C21 C24 1.513(6)
C21 C23 1.518(6)
C21 C22 1.519(6)
C204 O204 1.147(4)
C204 Ru2 1.902(4)
C202 O202 1.144(5)
C202 Ru2 1.942(4)
C203 O203 1.143(5)
C203 Ru2 1.909(4)
C103 O103 1.145(4)
C103 Ru1 1.892(3)
C101 O101 1.147(4)
C101 Ru1 1.863(4)
C102 O102 1.134(5)
C102 Ru1 1.973(4)
Ge1 N3 1.878(3)
Ge1 N2 1.945(2)
Ge1 Ru1 2.4194(4)
Ge1 Ru2 2.4829(4)
N1 Ru1 2.199(3)
N3 Si2 1.744(3)
N3 Si1 1.761(3)
Ru2 Ru1 2.9608(4)
